data_7011776
loop_
_publ_author_name
'Fujiwara, Masahiro'
'Kato, Reizo'

_publ_section_title
;
 Unique structural and physical properties of Ni(dmit)2 anion radical
 salts characterized by short Te???S contacts (dmit =
 1,3-dithiole-2-thione-4,5-dithiolate)
;
_journal_issue 19
_journal_name_full 'Journal of the Chemical Society, Dalton Transactions'
_journal_page_first 3763
_journal_paper_doi 10.1039/b203834j
_journal_year 2002
_chemical_formula_sum 'C17 H11 Ni2 O S20 Te'
_chemical_formula_weight 1117.47
_space_group_IT_number 14
_symmetry_cell_setting monoclinic
_symmetry_Int_Tables_number 14
_symmetry_space_group_name_Hall '-P 2ybc'
_symmetry_space_group_name_H-M 'P 1 21/c 1'
_audit_creation_date 'Wed Jun 26 16:11:35 2002'
_audit_creation_method 'by teXsan'
_cell_angle_alpha 90
_cell_angle_beta 92.846(4)
_cell_angle_gamma 90
_cell_formula_units_Z 4
_cell_length_a 37.695(7)
_cell_length_b 7.097(1)
_cell_length_c 12.589(2)
_cell_measurement_temperature 273.2
_cell_volume 3363.7(9)
_computing_data_reduction 'teXsan Ver. 1.11'
_computing_publication_material 'teXsan Ver. 1.11'
_computing_structure_refinement 'teXsan Ver. 1.10'
_computing_structure_solution SIR97
_diffrn_measured_fraction_theta_full 0.3975
_diffrn_measured_fraction_theta_max 0.3975
_diffrn_measurement_device_type 'MAC Science DIP320S'
_diffrn_radiation_type 'Mo K\a'
_diffrn_radiation_wavelength 0.7107
_diffrn_reflns_av_R_equivalents 0.059
_diffrn_reflns_limit_h_max 51
_diffrn_reflns_limit_h_min -53
_diffrn_reflns_limit_k_max 5
_diffrn_reflns_limit_k_min -5
_diffrn_reflns_limit_l_max 15
_diffrn_reflns_limit_l_min 0
_diffrn_reflns_number 7612
_diffrn_reflns_theta_full 30.49
_diffrn_reflns_theta_max 30.49
_exptl_absorpt_coefficient_mu 3.232
_exptl_absorpt_correction_T_max 0.865
_exptl_absorpt_correction_T_min 0.609
_exptl_absorpt_correction_type refdelf
_exptl_absorpt_process_details '(Walker & Stuart, 1983)'
_exptl_crystal_colour black
_exptl_crystal_density_diffrn 2.207
_exptl_crystal_density_method 'not measured'
_exptl_crystal_description needle
_exptl_crystal_size_max 0.400
_exptl_crystal_size_mid 0.045
_exptl_crystal_size_min 0.045
_refine_diff_density_max 1.34
_refine_diff_density_min -1.92
_refine_ls_extinction_method none
_refine_ls_goodness_of_fit_ref 1.939
_refine_ls_hydrogen_treatment noref
_refine_ls_number_parameters 280
_refine_ls_number_reflns 1627
_refine_ls_R_factor_gt 0.0792
_refine_ls_shift/su_max 0.0013
_refine_ls_structure_factor_coef F
_refine_ls_weighting_details 'w = 1/[\s^2^(Fo) + 0.00226|Fo|^2^]'
_refine_ls_weighting_scheme calc
_refine_ls_wR_factor_ref 0.1131
_reflns_number_gt 1627
_reflns_number_total 4075
_reflns_threshold_expression F^2^>3.0\s(F^2^)
_cod_data_source_file b203834j.txt
_cod_data_source_block alpha-[MOT][Ni(dmit)2]2
_cod_original_cell_volume 3363(1)
_cod_original_formula_sum 'C17 H11 O Ni2 S20 Te '
_cod_database_code 7011776

loop_
_symmetry_equiv_pos_as_xyz
x,y,z
-x,1/2+y,1/2-z
-x,-y,-z
x,1/2-y,1/2+z

loop_
_atom_site_label
_atom_site_type_symbol
_atom_site_fract_x
_atom_site_fract_y
_atom_site_fract_z
_atom_site_U_iso_or_equiv
_atom_site_adp_type
_atom_site_occupancy
_atom_site_calc_flag
_atom_site_refinement_flags
_atom_site_disorder_assembly
_atom_site_disorder_group
Te(1) Te 0.23232(7) 0.9866(4) 0.2150(3) 0.091(1) Uani 1.00 d . . .
Ni(1) Ni 0.02668(8) 0.3421(4) 0.2711(4) 0.022(1) Uani 1.00 d . . .
Ni(2) Ni 0.47450(8) 0.3327(4) 0.2524(4) 0.023(1) Uani 1.00 d . . .
S(1) S -0.0005(2) 0.341(1) 0.1183(8) 0.033(3) Uani 1.00 d . . .
S(2) S -0.0219(2) 0.342(1) 0.3520(8) 0.033(3) Uani 1.00 d . . .
S(3) S 0.0756(2) 0.341(1) 0.1887(8) 0.030(3) Uani 1.00 d . . .
S(4) S 0.0539(2) 0.348(1) 0.4240(8) 0.033(3) Uani 1.00 d . . .
S(5) S -0.0783(2) 0.348(1) 0.0519(8) 0.035(3) Uani 1.00 d . . .
S(6) S -0.0983(2) 0.346(1) 0.2725(8) 0.031(3) Uani 1.00 d . . .
S(7) S 0.1516(2) 0.348(1) 0.2714(7) 0.029(3) Uani 1.00 d . . .
S(8) S 0.1324(2) 0.352(1) 0.4888(8) 0.034(3) Uani 1.00 d . . .
S(9) S -0.1546(2) 0.355(1) 0.0980(8) 0.042(3) Uani 1.00 d . . .
S(10) S 0.2083(2) 0.352(1) 0.4400(8) 0.043(3) Uani 1.00 d . . .
S(11) S 0.4259(2) 0.329(1) 0.1537(8) 0.034(3) Uani 1.00 d . . .
S(12) S 0.4471(2) 0.340(1) 0.3965(8) 0.037(3) Uani 1.00 d . . .
S(13) S 0.5016(2) 0.330(1) 0.1088(8) 0.034(3) Uani 1.00 d . . .
S(14) S 0.5231(2) 0.334(1) 0.3495(8) 0.037(3) Uani 1.00 d . . .
S(15) S 0.3495(2) 0.341(1) 0.2141(8) 0.035(3) Uani 1.00 d . . .
S(16) S 0.3684(2) 0.347(1) 0.4372(8) 0.034(3) Uani 1.00 d . . .
S(17) S 0.5792(2) 0.336(1) 0.0626(8) 0.036(3) Uani 1.00 d . . .
S(18) S 0.5997(2) 0.339(1) 0.2866(8) 0.037(3) Uani 1.00 d . . .
S(19) S 0.2924(2) 0.348(1) 0.3651(8) 0.045(3) Uani 1.00 d . . .
S(20) S 0.6551(2) 0.350(1) 0.1283(8) 0.042(3) Uani 1.00 d . . .
O(1) O 0.2593(6) 0.630(3) 0.081(3) 0.074(8) Uiso 1.00 d . . .
C(1) C -0.0433(6) 0.342(3) 0.148(3) 0.019(7) Uiso 1.00 d . . .
C(2) C -0.0525(6) 0.337(3) 0.246(3) 0.022(7) Uiso 1.00 d . . .
C(3) C 0.1063(6) 0.347(3) 0.295(3) 0.015(6) Uiso 1.00 d . . .
C(4) C 0.0973(7) 0.347(4) 0.398(3) 0.030(8) Uiso 1.00 d . . .
C(5) C -0.1126(6) 0.346(3) 0.138(3) 0.020(6) Uiso 1.00 d . . .
C(6) C 0.1662(6) 0.350(3) 0.405(3) 0.022(7) Uiso 1.00 d . . .
C(7) C 0.3948(6) 0.337(3) 0.246(3) 0.018(6) Uiso 1.00 d . . .
C(8) C 0.4036(6) 0.344(3) 0.349(3) 0.028(7) Uiso 1.00 d . . .
C(9) C 0.5447(6) 0.331(3) 0.147(3) 0.022(7) Uiso 1.00 d . . .
C(10) C 0.5535(6) 0.330(3) 0.254(3) 0.020(7) Uiso 1.00 d . . .
C(11) C 0.3355(6) 0.346(4) 0.341(3) 0.024(7) Uiso 1.00 d . . .
C(12) C 0.6141(7) 0.345(4) 0.161(3) 0.029(7) Uiso 1.00 d . . .
C(13) C 0.2063(8) 0.769(4) 0.156(3) 0.051(10) Uiso 1.00 d . . .
C(14) C 0.2309(10) 0.592(5) 0.135(4) 0.07(1) Uiso 1.00 d . . .
C(15) C 0.2851(10) 0.740(5) 0.128(4) 0.07(1) Uiso 1.00 d . . .
C(16) C 0.2752(8) 0.942(4) 0.135(3) 0.045(9) Uiso 1.00 d . . .
C(17) C 0.2472(7) 0.886(4) 0.358(3) 0.034(8) Uiso 1.00 d . . .
H(1) H 0.1871 0.7329 0.1999 0.0453 Uiso 1.00 calc . . .
H(2) H 0.1948 0.8005 0.0858 0.0453 Uiso 1.00 calc . . .
H(3) H 0.2174 0.4911 0.1037 0.0692 Uiso 1.00 calc . . .
H(4) H 0.2390 0.5454 0.2078 0.0692 Uiso 1.00 calc . . .
H(5) H 0.2885 0.6951 0.2078 0.0863 Uiso 1.00 calc . . .
H(6) H 0.3087 0.7226 0.1041 0.0863 Uiso 1.00 calc . . .
H(7) H 0.2952 1.0200 0.1666 0.0684 Uiso 1.00 calc . . .
H(8) H 0.2719 0.9882 0.0627 0.0684 Uiso 1.00 calc . . .
H(9) H 0.2555 0.7561 0.3558 0.0474 Uiso 1.00 calc . . .
H(10) H 0.2684 0.9556 0.3900 0.0474 Uiso 1.00 calc . . .
H(11) H 0.2297 0.8935 0.4091 0.0474 Uiso 1.00 calc . . .

loop_
_atom_site_aniso_label
_atom_site_aniso_U_11
_atom_site_aniso_U_22
_atom_site_aniso_U_33
_atom_site_aniso_U_12
_atom_site_aniso_U_13
_atom_site_aniso_U_23
Te(1) 0.077(2) 0.105(2) 0.091(5) 0.008(2) -0.007(2) 0.001(2)
Ni(1) 0.018(2) 0.023(2) 0.024(4) 0.000(2) 0.000(1) -0.001(2)
Ni(2) 0.015(2) 0.026(2) 0.028(4) -0.001(2) 0.003(1) 0.004(2)
S(1) 0.022(4) 0.050(5) 0.027(8) 0.005(4) -0.001(3) -0.001(5)
S(2) 0.019(4) 0.052(5) 0.028(8) 0.001(4) 0.001(3) 0.005(5)
S(3) 0.021(4) 0.047(5) 0.019(8) -0.001(3) -0.004(3) -0.003(5)
S(4) 0.015(4) 0.047(5) 0.039(9) 0.002(3) 0.007(3) 0.002(5)
S(5) 0.028(4) 0.054(5) 0.023(8) 0.001(4) -0.001(3) 0.004(5)
S(6) 0.020(4) 0.051(5) 0.022(8) -0.001(4) 0.004(3) -0.003(5)
S(7) 0.024(4) 0.046(5) 0.018(8) -0.004(3) 0.003(3) -0.008(5)
S(8) 0.018(4) 0.050(5) 0.033(8) -0.001(3) 0.001(3) -0.004(5)
S(9) 0.021(4) 0.056(5) 0.048(10) 0.004(4) -0.002(4) -0.011(5)
S(10) 0.019(4) 0.070(6) 0.038(9) -0.004(4) -0.004(3) -0.011(6)
S(11) 0.018(4) 0.052(5) 0.034(8) -0.002(3) 0.004(3) -0.006(5)
S(12) 0.017(4) 0.060(6) 0.033(8) 0.000(4) -0.001(3) 0.002(5)
S(13) 0.023(4) 0.055(5) 0.024(8) 0.004(3) 0.005(3) -0.009(5)
S(14) 0.023(4) 0.062(5) 0.025(9) -0.001(4) 0.003(3) -0.003(5)
S(15) 0.021(4) 0.058(5) 0.027(8) 0.000(4) 0.001(3) 0.003(5)
S(16) 0.026(4) 0.054(5) 0.023(8) 0.002(4) 0.012(3) -0.006(5)
S(17) 0.022(4) 0.057(5) 0.030(8) -0.003(4) 0.010(3) 0.002(5)
S(18) 0.016(4) 0.056(5) 0.039(9) -0.002(4) -0.003(3) -0.005(5)
S(19) 0.018(4) 0.063(6) 0.054(10) 0.002(4) 0.016(4) -0.004(6)
S(20) 0.026(5) 0.054(5) 0.049(10) 0.002(4) 0.010(4) -0.003(6)

loop_
_atom_type_symbol
_atom_type_description
_atom_type_scat_dispersion_real
_atom_type_scat_dispersion_imag
_atom_type_scat_source
H H 0.000 0.000
;International Tables for Crystallography
(1992, Vol. C, Table 6.1.1.2)
;
C C 0.003 0.002
;International Tables for Crystallography
(1992, Vol. C, Tables 4.2.6.8 and 6.1.1.1)
;
S S 0.125 0.123
;International Tables for Crystallography
(1992, Vol. C, Tables 4.2.6.8 and 6.1.1.1)
;
Te Te -0.531 1.675
;International Tables for Crystallography
(1992, Vol. C, Tables 4.2.6.8 and 6.1.1.1)
;
O O 0.011 0.006
;International Tables for Crystallography
(1992, Vol. C, Tables 4.2.6.8 and 6.1.1.1)
;
Ni Ni 0.339 1.112
;International Tables for Crystallography
(1992, Vol. C, Tables 4.2.6.8 and 6.1.1.1)
;

loop_
_geom_angle_atom_site_label_1
_geom_angle_atom_site_label_2
_geom_angle_atom_site_label_3
_geom_angle
_geom_angle_site_symmetry_1
_geom_angle_site_symmetry_2
_geom_angle_site_symmetry_3
_geom_angle_publ_flag
C(13) Te(1) C(16) 94(1) . . . yes
C(13) Te(1) C(17) 100(1) . . . yes
C(16) Te(1) C(17) 101(1) . . . yes
S(1) Ni(1) S(2) 92.6(3) . . . yes
S(1) Ni(1) S(3) 87.1(3) . . . yes
S(1) Ni(1) S(4) 179.0(3) . . . yes
S(2) Ni(1) S(3) 179.6(4) . . . yes
S(2) Ni(1) S(4) 87.4(3) . . . yes
S(3) Ni(1) S(4) 92.9(3) . . . yes
S(11) Ni(2) S(12) 93.3(3) . . . yes
S(11) Ni(2) S(13) 86.5(3) . . . yes
S(11) Ni(2) S(14) 179.4(4) . . . yes
S(12) Ni(2) S(13) 179.1(3) . . . yes
S(12) Ni(2) S(14) 87.2(3) . . . yes
S(13) Ni(2) S(14) 93.0(4) . . . yes
Ni(1) S(1) C(1) 102(1) . . . yes
Ni(1) S(2) C(2) 100(1) . . . yes
Ni(1) S(3) C(3) 100(1) . . . yes
Ni(1) S(4) C(4) 104(1) . . . yes
C(1) S(5) C(5) 97(1) . . . yes
C(2) S(6) C(5) 94(1) . . . yes
C(3) S(7) C(6) 95(1) . . . yes
C(4) S(8) C(6) 99(1) . . . yes
Ni(2) S(11) C(7) 101(1) . . . yes
Ni(2) S(12) C(8) 101(1) . . . yes
Ni(2) S(13) C(9) 104(1) . . . yes
Ni(2) S(14) C(10) 100(1) . . . yes
C(7) S(15) C(11) 97(1) . . . yes
C(8) S(16) C(11) 95(1) . . . yes
C(9) S(17) C(12) 97(1) . . . yes
C(10) S(18) C(12) 98(1) . . . yes
C(14) O(1) C(15) 118(3) . . . yes
S(1) C(1) S(5) 123(2) . . . yes
S(1) C(1) C(2) 121(2) . . . yes
S(5) C(1) C(2) 115(1) . . . yes
S(2) C(2) S(6) 118(2) . . . yes
S(2) C(2) C(1) 122(1) . . . yes
S(6) C(2) C(1) 118(2) . . . yes
S(3) C(3) S(7) 119(1) . . . yes
S(3) C(3) C(4) 123(1) . . . yes
S(7) C(3) C(4) 117(2) . . . yes
S(4) C(4) S(8) 126(2) . . . yes
S(4) C(4) C(3) 118(2) . . . yes
S(8) C(4) C(3) 114(2) . . . yes
S(5) C(5) S(6) 113(1) . . . yes
S(5) C(5) S(9) 122(2) . . . yes
S(6) C(5) S(9) 123(1) . . . yes
S(7) C(6) S(8) 112(1) . . . yes
S(7) C(6) S(10) 121(1) . . . yes
S(8) C(6) S(10) 125(2) . . . yes
S(11) C(7) S(15) 123(1) . . . yes
S(11) C(7) C(8) 121(1) . . . yes
S(15) C(7) C(8) 115(2) . . . yes
S(12) C(8) S(16) 121(2) . . . yes
S(12) C(8) C(7) 121(2) . . . yes
S(16) C(8) C(7) 116(1) . . . yes
S(13) C(9) S(17) 125(2) . . . yes
S(13) C(9) C(10) 117(2) . . . yes
S(17) C(9) C(10) 116(1) . . . yes
S(14) C(10) S(18) 121(2) . . . yes
S(14) C(10) C(9) 123(1) . . . yes
S(18) C(10) C(9) 114(2) . . . yes
S(15) C(11) S(16) 114(1) . . . yes
S(15) C(11) S(19) 121(1) . . . yes
S(16) C(11) S(19) 123(2) . . . yes
S(17) C(12) S(18) 112(1) . . . yes
S(17) C(12) S(20) 120(2) . . . yes
S(18) C(12) S(20) 126(1) . . . yes
Te(1) C(13) C(14) 113(2) . . . yes
O(1) C(14) C(13) 114(2) . . . yes
O(1) C(15) C(16) 113(2) . . . yes
Te(1) C(16) C(15) 113(2) . . . yes

loop_
_geom_bond_atom_site_label_1
_geom_bond_atom_site_label_2
_geom_bond_distance
_geom_bond_site_symmetry_1
_geom_bond_site_symmetry_2
_geom_bond_publ_flag
Te(1) C(13) 1.96(3) . . yes
Te(1) C(16) 1.97(3) . . yes
Te(1) C(17) 1.98(4) . . yes
Ni(1) S(1) 2.135(9) . . yes
Ni(1) S(2) 2.138(8) . . yes
Ni(1) S(3) 2.160(9) . . yes
Ni(1) S(4) 2.136(9) . . yes
Ni(2) S(11) 2.161(8) . . yes
Ni(2) S(12) 2.132(10) . . yes
Ni(2) S(13) 2.120(9) . . yes
Ni(2) S(14) 2.150(9) . . yes
S(1) C(1) 1.67(3) . . yes
S(2) C(2) 1.72(3) . . yes
S(3) C(3) 1.73(3) . . yes
S(4) C(4) 1.68(3) . . yes
S(5) C(1) 1.75(3) . . yes
S(5) C(5) 1.73(3) . . yes
S(6) C(2) 1.78(3) . . yes
S(6) C(5) 1.74(3) . . yes
S(7) C(3) 1.75(2) . . yes
S(7) C(6) 1.74(3) . . yes
S(8) C(4) 1.70(3) . . yes
S(8) C(6) 1.69(3) . . yes
S(9) C(5) 1.64(2) . . yes
S(10) C(6) 1.63(2) . . yes
S(11) C(7) 1.70(3) . . yes
S(12) C(8) 1.71(3) . . yes
S(13) C(9) 1.67(3) . . yes
S(14) C(10) 1.70(3) . . yes
S(15) C(7) 1.74(2) . . yes
S(15) C(11) 1.71(3) . . yes
S(16) C(8) 1.77(3) . . yes
S(16) C(11) 1.69(3) . . yes
S(17) C(9) 1.72(3) . . yes
S(17) C(12) 1.76(3) . . yes
S(18) C(10) 1.77(2) . . yes
S(18) C(12) 1.70(4) . . yes
S(19) C(11) 1.67(3) . . yes
S(20) C(12) 1.62(3) . . yes
O(1) C(14) 1.32(4) . . yes
O(1) C(15) 1.36(4) . . yes
C(1) C(2) 1.30(4) . . yes
C(3) C(4) 1.36(4) . . yes
C(7) C(8) 1.32(4) . . yes
C(9) C(10) 1.37(4) . . yes
C(13) C(14) 1.59(4) . . yes
C(15) C(16) 1.49(4) . . yes

loop_
_geom_contact_atom_site_label_1
_geom_contact_atom_site_label_2
_geom_contact_distance
_geom_contact_site_symmetry_1
_geom_contact_site_symmetry_2
_geom_contact_publ_flag
S(1) S(4) 3.53(1) . 4_554 ?
S(9) C(6) 3.54(2) . 2_555 ?
S(9) C(17) 3.57(3) . 2_545 ?
S(10) S(19) 3.352(10) . . ?
S(11) S(12) 3.58(1) . 4_554 ?
S(12) S(13) 3.50(1) . 4_555 ?
S(12) C(9) 3.54(2) . 2_655 ?
S(13) S(14) 3.60(1) . 4_554 ?
S(14) S(17) 3.55(1) . 4_555 ?
S(18) C(7) 3.57(2) . 2_655 ?
S(18) C(7) 3.59(2) . 2_645 ?
S(20) C(11) 3.55(3) . 2_655 ?
O(1) C(17) 2.84(5) . 4_564 ?
C(14) C(17) 3.58(6) . 4_564 ?

loop_
_geom_torsion_atom_site_label_1
_geom_torsion_atom_site_label_2
_geom_torsion_atom_site_label_3
_geom_torsion_atom_site_label_4
_geom_torsion
_geom_torsion_site_symmetry_1
_geom_torsion_site_symmetry_2
_geom_torsion_site_symmetry_3
_geom_torsion_site_symmetry_4
_geom_torsion_publ_flag
Te(1) C(13) C(14) O(1) -49(4) . . . . yes
Te(1) C(16) C(15) O(1) 59(4) . . . . yes
Ni(1) S(1) C(1) S(5) 178(1) . . . . yes
Ni(1) S(1) C(1) C(2) -2(2) . . . . yes
Ni(1) S(2) C(2) S(6) -177(1) . . . . yes
Ni(1) S(2) C(2) C(1) -2(2) . . . . yes
Ni(1) S(3) C(3) S(7) 179(1) . . . . yes
Ni(1) S(3) C(3) C(4) 1(2) . . . . yes
Ni(1) S(4) C(4) S(8) 179(1) . . . . yes
Ni(1) S(4) C(4) C(3) 1(2) . . . . yes
Ni(2) S(11) C(7) S(15) 179(1) . . . . yes
Ni(2) S(11) C(7) C(8) 0(2) . . . . yes
Ni(2) S(12) C(8) S(16) 179(1) . . . . yes
Ni(2) S(12) C(8) C(7) 1(2) . . . . yes
Ni(2) S(13) C(9) S(17) -178(1) . . . . yes
Ni(2) S(13) C(9) C(10) 0(2) . . . . yes
Ni(2) S(14) C(10) S(18) 177(1) . . . . yes
Ni(2) S(14) C(10) C(9) 1(2) . . . . yes
S(1) Ni(1) S(2) C(2) 0.9(9) . . . . yes
S(1) Ni(1) S(3) C(3) 178.9(8) . . . . yes
S(1) Ni(1) S(4) C(4) -90(18) . . . . yes
S(1) C(1) S(5) C(5) 179(1) . . . . yes
S(1) C(1) C(2) S(2) 3(3) . . . . yes
S(1) C(1) C(2) S(6) 178(1) . . . . yes
S(2) Ni(1) S(1) C(1) 0.4(9) . . . . yes
S(2) Ni(1) S(3) C(3) -143(49) . . . . yes
S(2) Ni(1) S(4) C(4) 179.2(9) . . . . yes
S(2) C(2) S(6) C(5) 177(1) . . . . yes
S(2) C(2) C(1) S(5) -176(1) . . . . yes
S(3) Ni(1) S(1) C(1) -179.9(9) . . . . yes
S(3) Ni(1) S(2) C(2) -36(49) . . . . yes
S(3) Ni(1) S(4) C(4) -0.6(9) . . . . yes
S(3) C(3) S(7) C(6) -179(1) . . . . yes
S(3) C(3) C(4) S(4) -1(3) . . . . yes
S(3) C(3) C(4) S(8) 179(1) . . . . yes
S(4) Ni(1) S(1) C(1) -89(18) . . . . yes
S(4) Ni(1) S(2) C(2) 179.9(9) . . . . yes
S(4) Ni(1) S(3) C(3) -0.1(8) . . . . yes
S(4) C(4) S(8) C(6) -179(1) . . . . yes
S(4) C(4) C(3) S(7) 179(1) . . . . yes
S(5) C(1) C(2) S(6) -2(2) . . . . yes
S(5) C(5) S(6) C(2) -2(1) . . . . yes
S(6) C(5) S(5) C(1) 1(1) . . . . yes
S(7) C(3) C(4) S(8) 0(2) . . . . yes
S(7) C(6) S(8) C(4) 0(1) . . . . yes
S(8) C(6) S(7) C(3) 0(1) . . . . yes
S(9) C(5) S(5) C(1) 178(1) . . . . yes
S(9) C(5) S(6) C(2) -179(1) . . . . yes
S(10) C(6) S(7) C(3) 179(1) . . . . yes
S(10) C(6) S(8) C(4) -179(1) . . . . yes
S(11) Ni(2) S(12) C(8) -1.2(9) . . . . yes
S(11) Ni(2) S(13) C(9) -179.6(9) . . . . yes
S(11) Ni(2) S(14) C(10) 34(34) . . . . yes
S(11) C(7) S(15) C(11) 179(1) . . . . yes
S(11) C(7) C(8) S(12) -1(3) . . . . yes
S(11) C(7) C(8) S(16) -178(1) . . . . yes
S(12) Ni(2) S(11) C(7) 0.8(9) . . . . yes
S(12) Ni(2) S(13) C(9) 103(19) . . . . yes
S(12) Ni(2) S(14) C(10) -179.8(9) . . . . yes
S(12) C(8) S(16) C(11) -178(1) . . . . yes
S(12) C(8) C(7) S(15) 179(1) . . . . yes
S(13) Ni(2) S(11) C(7) -178.3(9) . . . . yes
S(13) Ni(2) S(12) C(8) 75(19) . . . . yes
S(13) Ni(2) S(14) C(10) -0.7(9) . . . . yes
S(13) C(9) S(17) C(12) 177(1) . . . . yes
S(13) C(9) C(10) S(14) -1(3) . . . . yes
S(13) C(9) C(10) S(18) -177(1) . . . . yes
S(14) Ni(2) S(11) C(7) 146(33) . . . . yes
S(14) Ni(2) S(12) C(8) 179.1(9) . . . . yes
S(14) Ni(2) S(13) C(9) 0.0(9) . . . . yes
S(14) C(10) S(18) C(12) -176(1) . . . . yes
S(14) C(10) C(9) S(17) 177(1) . . . . yes
S(15) C(7) C(8) S(16) 1(2) . . . . yes
S(15) C(11) S(16) C(8) 0(1) . . . . yes
S(16) C(11) S(15) C(7) 0(1) . . . . yes
S(17) C(9) C(10) S(18) 1(2) . . . . yes
S(17) C(12) S(18) C(10) 0(1) . . . . yes
S(18) C(12) S(17) C(9) 1(1) . . . . yes
S(19) C(11) S(15) C(7) -179(1) . . . . yes
S(19) C(11) S(16) C(8) -179(1) . . . . yes
S(20) C(12) S(17) C(9) 179(1) . . . . yes
S(20) C(12) S(18) C(10) -178(1) . . . . yes
C(1) C(2) S(6) C(5) 3(2) . . . . yes
C(2) C(1) S(5) C(5) 0(2) . . . . yes
C(3) C(4) S(8) C(6) -1(2) . . . . yes
C(4) C(3) S(7) C(6) 0(2) . . . . yes
C(7) C(8) S(16) C(11) -1(2) . . . . yes
C(8) C(7) S(15) C(11) -1(2) . . . . yes
C(9) C(10) S(18) C(12) 0(2) . . . . yes
C(10) C(9) S(17) C(12) -1(2) . . . . yes
C(13) Te(1) C(16) C(15) -40(3) . . . . yes
C(13) C(14) O(1) C(15) 66(4) . . . . yes
C(14) O(1) C(15) C(16) -72(4) . . . . yes
C(14) C(13) Te(1) C(16) 35(3) . . . . yes
C(14) C(13) Te(1) C(17) -67(2) . . . . yes
C(15) C(16) Te(1) C(17) 60(3) . . . . yes
C(15) C(16) Te(1) C(17) 60(3) . . . . yes
